data_1552040
loop_
_publ_author_name
'Yang Li'
'Ying Li'
'Baomin Wang'
'Yi Luo'
'Dawei Yang'
'Peng Tong'
'Jinfeng Zhao'
'Lun Luo'
'Yuhan Zhou'
'Si Chen'
'Fang Cheng'
'Jingping Qu'

_publ_section_title
;
 Ammonia formation by a thiolate-bridged diiron amide complex as a
 nitrogenase mimic
;
_journal_name_full 'Nature Chemistry'
_journal_page_first 320
_journal_page_last 326
_journal_paper_doi 10.1038/nchem.1594
_journal_volume 5
_journal_year 2013
_chemical_formula_sum 'C30 H44 F6 Fe2 N2 O P S2'
_chemical_formula_weight 769.46
_space_group_IT_number 14
_space_group_name_Hall '-P 2yn'
_space_group_name_H-M_alt 'P 1 21/n 1'
_symmetry_cell_setting monoclinic
_symmetry_space_group_name_H-M 'P 1 21/n 1'
_atom_sites_solution_hydrogens geom
_atom_sites_solution_primary direct
_atom_sites_solution_secondary difmap
_cell_angle_alpha 90.00
_cell_angle_beta 97.181(9)
_cell_angle_gamma 90.00
_cell_formula_units_Z 4
_cell_length_a 10.782(8)
_cell_length_b 11.971(9)
_cell_length_c 27.44(2)
_cell_measurement_temperature 273(2)
_cell_volume 3514(5)
_computing_cell_refinement 'Bruker SMART'
_computing_data_collection 'Bruker SMART'
_computing_data_reduction 'Bruker SMART'
_computing_molecular_graphics 'Bruker SHELXTL'
_computing_publication_material 'Bruker SHELXTL'
_computing_structure_refinement 'Bruker SHELXTL'
_computing_structure_solution 'Bruker SHELXTL'
_diffrn_ambient_temperature 273(2)
_diffrn_measured_fraction_theta_full 0.991
_diffrn_measured_fraction_theta_max 0.991
_diffrn_measurement_device_type 'CCD area detector'
_diffrn_measurement_method 'phi and omega scans'
_diffrn_radiation_monochromator graphite
_diffrn_radiation_source 'fine-focus sealed tube'
_diffrn_radiation_type MoK\a
_diffrn_radiation_wavelength 0.71073
_diffrn_reflns_av_R_equivalents 0.0282
_diffrn_reflns_av_sigmaI/netI 0.0330
_diffrn_reflns_limit_h_max 11
_diffrn_reflns_limit_h_min -12
_diffrn_reflns_limit_k_max 13
_diffrn_reflns_limit_k_min -14
_diffrn_reflns_limit_l_max 31
_diffrn_reflns_limit_l_min -32
_diffrn_reflns_number 16579
_diffrn_reflns_theta_full 25.00
_diffrn_reflns_theta_max 25.00
_diffrn_reflns_theta_min 1.86
_exptl_absorpt_coefficient_mu 1.048
_exptl_absorpt_correction_T_max 0.7796
_exptl_absorpt_correction_T_min 0.7170
_exptl_absorpt_correction_type empirical
_exptl_absorpt_process_details SADABS
_exptl_crystal_colour black
_exptl_crystal_density_diffrn 1.455
_exptl_crystal_density_method 'not measured'
_exptl_crystal_description block
_exptl_crystal_F_000 1596
_exptl_crystal_size_max 0.34
_exptl_crystal_size_mid 0.28
_exptl_crystal_size_min 0.25
_refine_diff_density_max 0.584
_refine_diff_density_min -0.657
_refine_diff_density_rms 0.070
_refine_ls_extinction_method none
_refine_ls_goodness_of_fit_ref 1.076
_refine_ls_hydrogen_treatment 'riding mode'
_refine_ls_matrix_type full
_refine_ls_number_parameters 405
_refine_ls_number_reflns 6132
_refine_ls_number_restraints 1
_refine_ls_restrained_S_all 1.077
_refine_ls_R_factor_all 0.0587
_refine_ls_R_factor_gt 0.0447
_refine_ls_shift/su_max 0.001
_refine_ls_shift/su_mean 0.000
_refine_ls_structure_factor_coef Fsqd
_refine_ls_weighting_details 'calc w=1/[\s^2^(Fo^2^)+(0.1000P)^2^+0.0000P] where P=(Fo^2^+2Fc^2^)/3'
_refine_ls_weighting_scheme calc
_refine_ls_wR_factor_gt 0.1391
_refine_ls_wR_factor_ref 0.1489
_reflns_number_gt 4861
_reflns_number_total 6132
_reflns_threshold_expression >2sigma(I)
_cod_data_source_file nchem.1594-s3.cif
_cod_data_source_block 1
_cod_original_sg_symbol_H-M P21/n
_cod_database_code 1552040

loop_
_symmetry_equiv_pos_as_xyz
'x, y, z'
'-x+1/2, y+1/2, -z+1/2'
'-x, -y, -z'
'x-1/2, -y-1/2, z-1/2'

loop_
_atom_site_label
_atom_site_type_symbol
_atom_site_fract_x
_atom_site_fract_y
_atom_site_fract_z
_atom_site_U_iso_or_equiv
_atom_site_adp_type
_atom_site_occupancy
_atom_site_symmetry_multiplicity
_atom_site_calc_flag
_atom_site_refinement_flags
_atom_site_disorder_assembly
_atom_site_disorder_group
Fe1 Fe 0.98447(4) 0.38477(3) 0.162071(16) 0.03360(16) Uani 1 1 d . . .
Fe2 Fe 0.71084(4) 0.37934(3) 0.193506(15) 0.03104(16) Uani 1 1 d . . .
S1 S 0.81867(7) 0.51201(6) 0.15256(3) 0.0347(2) Uani 1 1 d . . .
S2 S 0.80904(8) 0.27336(7) 0.13813(3) 0.0387(2) Uani 1 1 d . . .
P1 P 1.12174(17) 0.37871(9) 0.36659(5) 0.0819(4) Uani 1 1 d . . .
N1 N 0.8480(3) 0.3673(2) 0.23957(10) 0.0377(6) Uani 1 1 d . . .
N2 N 0.9609(3) 0.3690(2) 0.22647(11) 0.0400(7) Uani 1 1 d . . .
F1 F 1.1468(4) 0.4571(3) 0.32222(12) 0.1393(15) Uani 1 1 d . . .
F2 F 1.2597(5) 0.3811(5) 0.3858(2) 0.216(3) Uani 1 1 d . . .
F3 F 0.9808(5) 0.3798(5) 0.34393(17) 0.207(3) Uani 1 1 d . . .
F4 F 1.1334(6) 0.2798(4) 0.3322(2) 0.219(3) Uani 1 1 d . . .
F5 F 1.1052(6) 0.4803(3) 0.39760(15) 0.186(2) Uani 1 1 d . . .
F6 F 1.0941(6) 0.3016(3) 0.40825(14) 0.184(2) Uani 1 1 d . . .
C1 C 1.1001(3) 0.4805(3) 0.11890(13) 0.0466(8) Uani 1 1 d . . .
C2 C 1.0744(4) 0.3757(3) 0.09662(13) 0.0507(9) Uani 1 1 d . . .
C3 C 1.1210(3) 0.2920(3) 0.13161(15) 0.0561(10) Uani 1 1 d . . .
C4 C 1.1743(3) 0.3467(4) 0.17505(14) 0.0530(10) Uani 1 1 d . . .
C5 C 1.1594(3) 0.4641(3) 0.16778(12) 0.0487(9) Uani 1 1 d . . .
C6 C 1.0729(5) 0.5919(4) 0.09557(19) 0.0788(14) Uani 1 1 d . . .
H6A H 1.1417 0.6142 0.0787 0.118 Uiso 1 1 calc R . .
H6B H 1.0613 0.6460 0.1205 0.118 Uiso 1 1 calc R . .
H6C H 0.9983 0.5873 0.0726 0.118 Uiso 1 1 calc R . .
C7 C 1.0246(5) 0.3552(5) 0.04452(15) 0.0863(16) Uani 1 1 d . . .
H7A H 1.0920 0.3567 0.0247 0.129 Uiso 1 1 calc R . .
H7B H 0.9650 0.4122 0.0335 0.129 Uiso 1 1 calc R . .
H7C H 0.9846 0.2834 0.0416 0.129 Uiso 1 1 calc R . .
C8 C 1.1168(5) 0.1677(4) 0.1225(2) 0.0981(18) Uani 1 1 d . . .
H8A H 1.1898 0.1454 0.1082 0.147 Uiso 1 1 calc R . .
H8B H 1.0433 0.1496 0.1004 0.147 Uiso 1 1 calc R . .
H8C H 1.1146 0.1292 0.1530 0.147 Uiso 1 1 calc R . .
C9 C 1.2398(4) 0.2906(5) 0.22015(18) 0.0977(19) Uani 1 1 d . . .
H9A H 1.3271 0.2829 0.2170 0.147 Uiso 1 1 calc R . .
H9B H 1.2040 0.2181 0.2237 0.147 Uiso 1 1 calc R . .
H9C H 1.2301 0.3350 0.2486 0.147 Uiso 1 1 calc R . .
C10 C 1.2022(4) 0.5539(4) 0.20327(17) 0.0840(15) Uani 1 1 d . . .
H10A H 1.2854 0.5762 0.1986 0.126 Uiso 1 1 calc R . .
H10B H 1.2018 0.5267 0.2362 0.126 Uiso 1 1 calc R . .
H10C H 1.1470 0.6169 0.1980 0.126 Uiso 1 1 calc R . .
C11 C 0.5256(3) 0.3237(3) 0.16382(12) 0.0423(8) Uani 1 1 d . . .
C12 C 0.5672(3) 0.2752(3) 0.21057(13) 0.0460(8) Uani 1 1 d . . .
C13 C 0.5876(3) 0.3645(3) 0.24516(13) 0.0475(9) Uani 1 1 d . . .
C14 C 0.5643(3) 0.4680(3) 0.21915(12) 0.0438(8) Uani 1 1 d . . .
C15 C 0.5242(3) 0.4403(3) 0.16851(12) 0.0426(8) Uani 1 1 d . . .
C16 C 0.4819(4) 0.2582(4) 0.11822(15) 0.0690(12) Uani 1 1 d . . .
H16A H 0.3931 0.2473 0.1159 0.103 Uiso 1 1 calc R . .
H16B H 0.5230 0.1870 0.1197 0.103 Uiso 1 1 calc R . .
H16C H 0.5015 0.2985 0.0899 0.103 Uiso 1 1 calc R . .
C17 C 0.5760(4) 0.1520(4) 0.22136(19) 0.0779(14) Uani 1 1 d . . .
H17A H 0.4961 0.1249 0.2280 0.117 Uiso 1 1 calc R . .
H17B H 0.6369 0.1393 0.2495 0.117 Uiso 1 1 calc R . .
H17C H 0.6007 0.1133 0.1935 0.117 Uiso 1 1 calc R . .
C18 C 0.6214(4) 0.3512(5) 0.29956(14) 0.0800(14) Uani 1 1 d . . .
H18A H 0.5465 0.3464 0.3150 0.120 Uiso 1 1 calc R . .
H18B H 0.6697 0.4145 0.3123 0.120 Uiso 1 1 calc R . .
H18C H 0.6696 0.2843 0.3061 0.120 Uiso 1 1 calc R . .
C19 C 0.5720(4) 0.5826(4) 0.24111(18) 0.0735(13) Uani 1 1 d . . .
H19A H 0.4917 0.6034 0.2499 0.110 Uiso 1 1 calc R . .
H19B H 0.5967 0.6349 0.2176 0.110 Uiso 1 1 calc R . .
H19C H 0.6325 0.5829 0.2699 0.110 Uiso 1 1 calc R . .
C20 C 0.4821(3) 0.5233(3) 0.12915(14) 0.0612(11) Uani 1 1 d . . .
H20A H 0.3931 0.5326 0.1270 0.092 Uiso 1 1 calc R . .
H20B H 0.5035 0.4968 0.0983 0.092 Uiso 1 1 calc R . .
H20C H 0.5225 0.5936 0.1369 0.092 Uiso 1 1 calc R . .
C21 C 0.7603(3) 0.4699(3) 0.09180(11) 0.0382(7) Uani 1 1 d . . .
C22 C 0.7537(3) 0.3546(3) 0.08488(11) 0.0402(8) Uani 1 1 d . . .
C23 C 0.7061(4) 0.3125(4) 0.03914(13) 0.0592(10) Uani 1 1 d . . .
H23A H 0.7002 0.2357 0.0342 0.071 Uiso 1 1 calc R . .
C24 C 0.6677(5) 0.3847(4) 0.00107(14) 0.0729(14) Uani 1 1 d . . .
H24A H 0.6343 0.3565 -0.0293 0.087 Uiso 1 1 calc R . .
C25 C 0.6786(4) 0.4973(5) 0.00781(14) 0.0739(13) Uani 1 1 d . . .
H25A H 0.6554 0.5454 -0.0184 0.089 Uiso 1 1 calc R . .
C26 C 0.7241(3) 0.5406(3) 0.05372(13) 0.0556(10) Uani 1 1 d . . .
H26A H 0.7298 0.6175 0.0584 0.067 Uiso 1 1 calc R . .
C27 C 1.1434(16) 0.1226(11) -0.0530(6) 0.326(13) Uani 1 1 d D . .
H27A H 1.0573 0.1311 -0.0467 0.392 Uiso 1 1 calc R . .
H27B H 1.1486 0.1446 -0.0867 0.392 Uiso 1 1 calc R . .
C28 C 1.1791(14) 0.0149(10) -0.0463(6) 0.297(9) Uani 1 1 d D . .
H28A H 1.1615 -0.0274 -0.0765 0.356 Uiso 1 1 calc R . .
H28B H 1.1374 -0.0202 -0.0210 0.356 Uiso 1 1 calc R . .
C29 C 1.3101(13) 0.0231(9) -0.0316(5) 0.222(5) Uani 1 1 d . . .
H29A H 1.3366 -0.0294 -0.0054 0.267 Uiso 1 1 calc R . .
H29B H 1.3563 0.0083 -0.0590 0.267 Uiso 1 1 calc R . .
C30 C 1.3289(15) 0.1346(10) -0.0150(7) 0.293(10) Uani 1 1 d . . .
H30A H 1.3617 0.1352 0.0195 0.352 Uiso 1 1 calc R . .
H30B H 1.3888 0.1714 -0.0332 0.352 Uiso 1 1 calc R . .
O1 O 1.2188(12) 0.1889(6) -0.0219(4) 0.252(5) Uani 1 1 d . . .
H1 H 0.846(3) 0.359(2) 0.2697(13) 0.033(9) Uiso 1 1 d . . .
H2 H 1.010(3) 0.364(2) 0.2485(12) 0.029(9) Uiso 1 1 d . . .

loop_
_atom_site_aniso_label
_atom_site_aniso_U_11
_atom_site_aniso_U_22
_atom_site_aniso_U_33
_atom_site_aniso_U_23
_atom_site_aniso_U_13
_atom_site_aniso_U_12
Fe1 0.0239(3) 0.0401(3) 0.0370(3) 0.00194(18) 0.00439(19) -0.00018(17)
Fe2 0.0231(3) 0.0364(3) 0.0333(3) 0.00181(16) 0.00219(18) 0.00032(17)
S1 0.0341(5) 0.0328(4) 0.0367(4) 0.0006(3) 0.0023(3) -0.0007(3)
S2 0.0342(5) 0.0343(4) 0.0476(5) -0.0035(3) 0.0055(3) -0.0007(3)
P1 0.1216(13) 0.0542(7) 0.0639(7) 0.0001(5) -0.0125(8) 0.0055(7)
N1 0.0283(16) 0.0512(17) 0.0338(15) 0.0069(12) 0.0042(11) 0.0000(11)
N2 0.0233(16) 0.0575(18) 0.0375(15) 0.0083(12) -0.0023(13) 0.0024(12)
F1 0.186(4) 0.121(3) 0.111(3) 0.032(2) 0.018(3) -0.008(3)
F2 0.128(4) 0.262(7) 0.243(6) 0.085(5) -0.038(4) 0.010(4)
F3 0.123(4) 0.370(9) 0.117(3) 0.047(4) -0.032(3) -0.037(4)
F4 0.367(9) 0.096(3) 0.220(5) -0.062(3) 0.145(5) -0.034(4)
F5 0.328(7) 0.104(3) 0.126(3) -0.038(2) 0.033(4) 0.004(4)
F6 0.322(7) 0.122(3) 0.097(3) 0.049(2) -0.011(3) -0.023(4)
C1 0.0342(19) 0.056(2) 0.052(2) 0.0113(16) 0.0150(15) -0.0021(16)
C2 0.036(2) 0.071(3) 0.048(2) -0.0074(17) 0.0160(16) -0.0024(17)
C3 0.036(2) 0.054(2) 0.082(3) -0.001(2) 0.0257(19) 0.0048(17)
C4 0.0227(18) 0.077(3) 0.062(2) 0.018(2) 0.0130(16) 0.0059(17)
C5 0.0279(18) 0.069(2) 0.051(2) -0.0051(17) 0.0118(15) -0.0134(17)
C6 0.072(3) 0.071(3) 0.099(4) 0.036(3) 0.032(3) 0.004(2)
C7 0.066(3) 0.147(5) 0.050(2) -0.021(3) 0.021(2) -0.013(3)
C8 0.084(4) 0.061(3) 0.159(5) -0.013(3) 0.054(4) 0.008(3)
C9 0.035(2) 0.160(5) 0.099(4) 0.057(4) 0.015(2) 0.028(3)
C10 0.061(3) 0.107(4) 0.088(3) -0.036(3) 0.025(2) -0.045(3)
C11 0.0211(17) 0.054(2) 0.0516(19) -0.0048(16) 0.0037(14) -0.0061(15)
C12 0.0239(17) 0.051(2) 0.064(2) 0.0111(17) 0.0101(15) -0.0042(15)
C13 0.0263(19) 0.073(2) 0.0454(19) 0.0065(17) 0.0114(15) 0.0017(16)
C14 0.0276(18) 0.056(2) 0.0493(19) -0.0066(16) 0.0093(14) 0.0041(15)
C15 0.0220(17) 0.054(2) 0.0522(19) 0.0030(16) 0.0051(14) 0.0023(15)
C16 0.044(2) 0.087(3) 0.075(3) -0.023(2) 0.001(2) -0.018(2)
C17 0.047(3) 0.064(3) 0.125(4) 0.034(3) 0.017(3) -0.004(2)
C18 0.058(3) 0.141(4) 0.043(2) 0.011(2) 0.016(2) -0.001(3)
C19 0.052(3) 0.072(3) 0.097(3) -0.029(3) 0.011(2) 0.007(2)
C20 0.039(2) 0.075(3) 0.069(3) 0.021(2) 0.0036(18) 0.0183(19)
C21 0.0298(17) 0.050(2) 0.0336(16) 0.0003(13) 0.0005(13) 0.0005(14)
C22 0.0351(19) 0.052(2) 0.0330(16) -0.0061(14) 0.0026(14) -0.0048(15)
C23 0.053(2) 0.076(3) 0.047(2) -0.019(2) 0.0021(17) -0.009(2)
C24 0.067(3) 0.115(4) 0.033(2) -0.009(2) -0.0071(19) -0.013(3)
C25 0.065(3) 0.114(4) 0.039(2) 0.018(2) -0.0078(19) -0.001(3)
C26 0.048(2) 0.067(2) 0.051(2) 0.0140(18) 0.0030(17) 0.0033(19)
C27 0.34(2) 0.176(12) 0.40(2) -0.143(13) -0.202(18) 0.129(12)
C28 0.230(14) 0.165(11) 0.45(2) -0.094(13) -0.135(15) 0.039(10)
C29 0.283(16) 0.120(8) 0.248(13) -0.014(8) -0.032(12) 0.041(9)
C30 0.226(16) 0.138(10) 0.52(3) -0.091(13) 0.066(17) 0.043(9)
O1 0.315(12) 0.120(5) 0.351(12) -0.029(6) 0.159(10) 0.024(7)

loop_
_atom_type_symbol
_atom_type_description
_atom_type_scat_dispersion_real
_atom_type_scat_dispersion_imag
_atom_type_scat_source
C C 0.0033 0.0016 'International Tables Vol C Tables 4.2.6.8 and 6.1.1.4'
H H 0.0000 0.0000 'International Tables Vol C Tables 4.2.6.8 and 6.1.1.4'
N N 0.0061 0.0033 'International Tables Vol C Tables 4.2.6.8 and 6.1.1.4'
F F 0.0171 0.0103 'International Tables Vol C Tables 4.2.6.8 and 6.1.1.4'
P P 0.1023 0.0942 'International Tables Vol C Tables 4.2.6.8 and 6.1.1.4'
S S 0.1246 0.1234 'International Tables Vol C Tables 4.2.6.8 and 6.1.1.4'
Fe Fe 0.3463 0.8444 'International Tables Vol C Tables 4.2.6.8 and 6.1.1.4'
O O 0.0106 0.0060 'International Tables Vol C Tables 4.2.6.8 and 6.1.1.4'

loop_
_geom_angle_atom_site_label_1
_geom_angle_atom_site_label_2
_geom_angle_atom_site_label_3
_geom_angle
_geom_angle_site_symmetry_1
_geom_angle_site_symmetry_3
N2 Fe1 C4 93.70(14) . .
N2 Fe1 C3 121.32(15) . .
C4 Fe1 C3 39.60(15) . .
N2 Fe1 C5 101.95(13) . .
C4 Fe1 C5 39.85(16) . .
C3 Fe1 C5 66.48(16) . .
N2 Fe1 C2 159.38(14) . .
C4 Fe1 C2 66.14(15) . .
C3 Fe1 C2 39.47(14) . .
C5 Fe1 C2 65.80(14) . .
N2 Fe1 C1 138.36(14) . .
C4 Fe1 C1 65.60(14) . .
C3 Fe1 C1 65.15(16) . .
C5 Fe1 C1 39.14(13) . .
C2 Fe1 C1 38.20(13) . .
N2 Fe1 S1 88.77(9) . .
C4 Fe1 S1 151.96(12) . .
C3 Fe1 S1 149.84(12) . .
C5 Fe1 S1 112.38(12) . .
C2 Fe1 S1 110.99(11) . .
C1 Fe1 S1 94.52(11) . .
N2 Fe1 S2 90.41(10) . .
C4 Fe1 S2 131.71(13) . .
C3 Fe1 S2 99.73(12) . .
C5 Fe1 S2 164.90(10) . .
C2 Fe1 S2 99.79(11) . .
C1 Fe1 S2 130.68(11) . .
S1 Fe1 S2 76.12(7) . .
N1 Fe2 C13 93.04(14) . .
N1 Fe2 C12 110.92(14) . .
C13 Fe2 C12 40.19(14) . .
N1 Fe2 C14 112.74(14) . .
C13 Fe2 C14 40.36(14) . .
C12 Fe2 C14 67.40(16) . .
N1 Fe2 C11 149.86(13) . .
C13 Fe2 C11 65.78(14) . .
C12 Fe2 C11 39.20(13) . .
C14 Fe2 C11 65.40(14) . .
N1 Fe2 C15 152.10(13) . .
C13 Fe2 C15 66.15(14) . .
C12 Fe2 C15 65.59(14) . .
C14 Fe2 C15 39.44(13) . .
C11 Fe2 C15 37.73(15) . .
N1 Fe2 S2 90.78(10) . .
C13 Fe2 S2 141.47(11) . .
C12 Fe2 S2 103.38(12) . .
C14 Fe2 S2 156.40(10) . .
C11 Fe2 S2 93.45(10) . .
C15 Fe2 S2 117.10(10) . .
N1 Fe2 S1 88.73(10) . .
C13 Fe2 S1 142.07(11) . .
C12 Fe2 S1 160.33(10) . .
C14 Fe2 S1 104.96(11) . .
C11 Fe2 S1 121.26(10) . .
C15 Fe2 S1 96.71(10) . .
S2 Fe2 S1 76.29(6) . .
C21 S1 Fe2 96.82(12) . .
C21 S1 Fe1 95.52(11) . .
Fe2 S1 Fe1 85.58(6) . .
C22 S2 Fe2 95.97(12) . .
C22 S2 Fe1 95.41(12) . .
Fe2 S2 Fe1 85.64(6) . .
F5 P1 F2 88.2(3) . .
F5 P1 F6 91.0(3) . .
F2 P1 F6 91.5(3) . .
F5 P1 F4 176.1(3) . .
F2 P1 F4 94.4(4) . .
F6 P1 F4 91.8(3) . .
F5 P1 F3 92.3(3) . .
F2 P1 F3 176.7(3) . .
F6 P1 F3 91.8(3) . .
F4 P1 F3 85.0(3) . .
F5 P1 F1 90.0(2) . .
F2 P1 F1 90.1(3) . .
F6 P1 F1 178.2(3) . .
F4 P1 F1 87.1(3) . .
F3 P1 F1 86.6(2) . .
N2 N1 Fe2 120.5(2) . .
N1 N2 Fe1 120.9(2) . .
C2 C1 C5 109.1(3) . .
C2 C1 C6 126.4(4) . .
C5 C1 C6 124.6(4) . .
C2 C1 Fe1 70.7(2) . .
C5 C1 Fe1 68.38(19) . .
C6 C1 Fe1 128.0(3) . .
C1 C2 C3 107.4(3) . .
C1 C2 C7 126.4(4) . .
C3 C2 C7 125.7(4) . .
C1 C2 Fe1 71.14(19) . .
C3 C2 Fe1 68.4(2) . .
C7 C2 Fe1 131.9(3) . .
C4 C3 C2 108.2(3) . .
C4 C3 C8 126.6(4) . .
C2 C3 C8 125.3(4) . .
C4 C3 Fe1 69.6(2) . .
C2 C3 Fe1 72.1(2) . .
C8 C3 Fe1 125.4(3) . .
C3 C4 C5 108.1(3) . .
C3 C4 C9 125.8(4) . .
C5 C4 C9 126.0(4) . .
C3 C4 Fe1 70.8(2) . .
C5 C4 Fe1 70.66(19) . .
C9 C4 Fe1 126.0(3) . .
C1 C5 C4 107.3(3) . .
C1 C5 C10 125.7(4) . .
C4 C5 C10 127.0(4) . .
C1 C5 Fe1 72.48(19) . .
C4 C5 Fe1 69.49(19) . .
C10 C5 Fe1 125.4(3) . .
C15 C11 C12 109.1(3) . .
C15 C11 C16 126.2(3) . .
C12 C11 C16 124.5(3) . .
C15 C11 Fe2 71.28(18) . .
C12 C11 Fe2 67.39(18) . .
C16 C11 Fe2 130.7(2) . .
C13 C12 C11 107.3(3) . .
C13 C12 C17 127.0(4) . .
C11 C12 C17 125.5(4) . .
C13 C12 Fe2 69.23(19) . .
C11 C12 Fe2 73.41(19) . .
C17 C12 Fe2 126.8(3) . .
C12 C13 C14 108.2(3) . .
C12 C13 C18 125.5(4) . .
C14 C13 C18 126.2(4) . .
C12 C13 Fe2 70.58(19) . .
C14 C13 Fe2 70.88(18) . .
C18 C13 Fe2 126.4(3) . .
C13 C14 C15 107.0(3) . .
C13 C14 C19 126.4(3) . .
C15 C14 C19 126.5(4) . .
C13 C14 Fe2 68.76(19) . .
C15 C14 Fe2 73.01(19) . .
C19 C14 Fe2 126.4(3) . .
C11 C15 C14 108.2(3) . .
C11 C15 C20 126.9(3) . .
C14 C15 C20 124.8(3) . .
C11 C15 Fe2 70.99(18) . .
C14 C15 Fe2 67.55(18) . .
C20 C15 Fe2 129.6(2) . .
C26 C21 C22 120.4(3) . .
C26 C21 S1 125.2(3) . .
C22 C21 S1 114.5(2) . .
C23 C22 C21 119.3(3) . .
C23 C22 S2 125.9(3) . .
C21 C22 S2 114.8(2) . .
C24 C23 C22 119.9(4) . .
C25 C24 C23 120.3(4) . .
C24 C25 C26 120.3(4) . .
C21 C26 C25 119.8(4) . .
C28 C27 O1 109.5(11) . .
C27 C28 C29 103.2(12) . .
C30 C29 C28 104.7(10) . .
O1 C30 C29 108.8(13) . .
C30 O1 C27 104.7(10) . .

loop_
_geom_bond_atom_site_label_1
_geom_bond_atom_site_label_2
_geom_bond_distance
_geom_bond_site_symmetry_2
Fe1 N2 1.826(3) .
Fe1 C4 2.084(4) .
Fe1 C3 2.099(4) .
Fe1 C5 2.100(4) .
Fe1 C2 2.147(4) .
Fe1 C1 2.154(3) .
Fe1 S1 2.3382(16) .
Fe1 S2 2.3404(16) .
Fe2 N1 1.827(3) .
Fe2 C13 2.068(4) .
Fe2 C12 2.086(3) .
Fe2 C14 2.096(3) .
Fe2 C11 2.166(3) .
Fe2 C15 2.169(3) .
Fe2 S2 2.3326(14) .
Fe2 S1 2.3373(14) .
S1 C21 1.780(3) .
S2 C22 1.794(3) .
P1 F5 1.507(4) .
P1 F2 1.514(6) .
P1 F6 1.527(4) .
P1 F4 1.528(4) .
P1 F3 1.568(5) .
P1 F1 1.587(4) .
N1 N2 1.312(4) .
C1 C2 1.408(5) .
C1 C5 1.425(5) .
C1 C6 1.493(5) .
C2 C3 1.435(5) .
C2 C7 1.483(6) .
C3 C4 1.417(6) .
C3 C8 1.508(6) .
C4 C5 1.426(6) .
C4 C9 1.504(5) .
C5 C10 1.485(5) .
C11 C15 1.402(5) .
C11 C12 1.428(5) .
C11 C16 1.502(5) .
C12 C13 1.427(5) .
C12 C17 1.505(6) .
C13 C14 1.437(5) .
C13 C18 1.500(5) .
C14 C15 1.441(5) .
C14 C19 1.496(5) .
C15 C20 1.495(5) .
C21 C26 1.363(5) .
C21 C22 1.394(5) .
C22 C23 1.390(5) .
C23 C24 1.379(6) .
C24 C25 1.363(6) .
C25 C26 1.394(5) .
C27 C28 1.352(12) .
C27 O1 1.359(13) .
C28 C29 1.423(14) .
C29 C30 1.416(13) .
C30 O1 1.346(15) .
